data_4333117
loop_
_publ_author_name
'D\'iez, Josefina'
'Gamasa, M. Pilar'
'Panera, Mar\'ia'

_publ_section_title
;
 Tetra-, Di-, and Mononuclear Copper(I) Complexes Containing
 (S,S)-iPr-pybox and (R,R)-Ph-pybox Ligands
;
_journal_issue 25
_journal_name_full 'Inorganic Chemistry'
_journal_page_first 10043
_journal_page_last 10045
_journal_paper_doi 10.1021/ic061453t
_journal_volume 45
_journal_year 2006
_chemical_absolute_configuration ad
_chemical_compound_source synthesis
_chemical_formula_moiety '2(C34 H46 Cu4 I4 N6 O4), C6 H14'
_chemical_formula_sum 'C37 H53 Cu4 I4 N6 O4'
_chemical_formula_weight 1407.61
_chemical_name_systematic
;
 ?
;
_space_group_IT_number 19
_symmetry_cell_setting orthorhombic
_symmetry_space_group_name_Hall 'P 2ac 2ab'
_symmetry_space_group_name_H-M 'P 21 21 21'
_atom_sites_solution_hydrogens geom
_atom_sites_solution_primary direct
_atom_sites_solution_secondary difmap
_audit_creation_method SHELXL-97
_cell_angle_alpha 90.00
_cell_angle_beta 90.00
_cell_angle_gamma 90.00
_cell_formula_units_Z 8
_cell_length_a 9.7853(2)
_cell_length_b 29.5192(6)
_cell_length_c 34.7622(7)
_cell_measurement_reflns_used 5345
_cell_measurement_temperature 100(2)
_cell_measurement_theta_max 69.94
_cell_measurement_theta_min 2.95
_cell_volume 10041.2(4)
_computing_cell_refinement 'Bruker SMART'
_computing_data_collection 'Bruker SMART'
_computing_data_reduction 'Bruker SAINT'
_computing_molecular_graphics 'PLATON (Spek, 2005)'
_computing_publication_material 'SHELXL-97 (Sheldrick, 1997)'
_computing_structure_refinement 'SHELXL-97 (Sheldrick, 1997)'
_computing_structure_solution 'DIRDIF-99 (Beurskens, 1999)'
_diffrn_ambient_temperature 100(2)
_diffrn_measured_fraction_theta_full 0.936
_diffrn_measured_fraction_theta_max 0.936
_diffrn_measurement_device_type 'CCD area detector'
_diffrn_measurement_method 'phi and omega scans'
_diffrn_radiation_monochromator graphite
_diffrn_radiation_source 'fine-focus sealed tube'
_diffrn_radiation_type CuK\a
_diffrn_radiation_wavelength 1.5418
_diffrn_reflns_av_R_equivalents 0.0605
_diffrn_reflns_av_sigmaI/netI 0.0710
_diffrn_reflns_limit_h_max 9
_diffrn_reflns_limit_h_min -11
_diffrn_reflns_limit_k_max 35
_diffrn_reflns_limit_k_min -33
_diffrn_reflns_limit_l_max 36
_diffrn_reflns_limit_l_min -38
_diffrn_reflns_number 40898
_diffrn_reflns_theta_full 70.56
_diffrn_reflns_theta_max 70.56
_diffrn_reflns_theta_min 1.96
_exptl_absorpt_coefficient_mu 21.535
_exptl_absorpt_correction_T_max 1
_exptl_absorpt_correction_T_min 0.362438
_exptl_absorpt_correction_type empirical
_exptl_absorpt_process_details 'SADABS (Sheldrick,G.M.,1997-2001)'
_exptl_crystal_colour Red
_exptl_crystal_density_diffrn 1.862
_exptl_crystal_density_method 'not measured'
_exptl_crystal_description Prism
_exptl_crystal_F_000 5416
_exptl_crystal_size_max 0.16
_exptl_crystal_size_mid 0.08
_exptl_crystal_size_min 0.02
_refine_diff_density_max 1.320
_refine_diff_density_min -1.073
_refine_diff_density_rms 0.146
_refine_ls_abs_structure_details 'Flack H D (1983), Acta Cryst. A39, 876-881'
_refine_ls_abs_structure_Flack -0.011(4)
_refine_ls_extinction_method none
_refine_ls_goodness_of_fit_ref 1.016
_refine_ls_hydrogen_treatment constr
_refine_ls_matrix_type full
_refine_ls_number_parameters 956
_refine_ls_number_reflns 17060
_refine_ls_number_restraints 5
_refine_ls_restrained_S_all 1.016
_refine_ls_R_factor_all 0.0527
_refine_ls_R_factor_gt 0.0424
_refine_ls_shift/su_max 0.003
_refine_ls_shift/su_mean 0.000
_refine_ls_structure_factor_coef Fsqd
_refine_ls_weighting_details 'calc w=1/[\s^2^(Fo^2^)+(0.0522P)^2^+0.0000P] where P=(Fo^2^+2Fc^2^)/3'
_refine_ls_weighting_scheme calc
_refine_ls_wR_factor_gt 0.1021
_refine_ls_wR_factor_ref 0.1078
_reflns_number_gt 14728
_reflns_number_total 17060
_reflns_threshold_expression >2sigma(I)
_cod_data_source_file ic061453tsup1.cif
_cod_data_source_block 1
_cod_depositor_comments
;
The following automatic conversions were performed:

'_symmetry_cell_setting' value 'Orthorhombic' changed to
'orthorhombic' according to
/home/saulius/struct/CIF-dictionaries/cif_core.dic dictionary named
'cif_core.dic' version 2.4.2 from
2011-04-26.

'_exptl_absorpt_correction_type' value 'Empirical'
changed to 'empirical' according to
/home/saulius/struct/CIF-dictionaries/cif_core.dic dictionary named
'cif_core.dic' version 2.4.2 from 2011-04-26.

Automatic conversion script
Id: cif_fix_values 1891 2012-01-12 08:04:46Z andrius 
;
_cod_database_code 4333117

loop_
_symmetry_equiv_pos_as_xyz
'x, y, z'
'x+1/2, -y+1/2, -z'
'-x, y+1/2, -z+1/2'
'-x+1/2, -y, z+1/2'

loop_
_atom_site_label
_atom_site_type_symbol
_atom_site_fract_x
_atom_site_fract_y
_atom_site_fract_z
_atom_site_U_iso_or_equiv
_atom_site_adp_type
_atom_site_occupancy
_atom_site_symmetry_multiplicity
_atom_site_calc_flag
_atom_site_refinement_flags
C1 C 1.5697(13) 0.7530(5) 1.1989(4) 0.055(3) Uani 1 1 d .
H1A H 1.5181 0.7686 1.2191 0.082 Uiso 1 1 calc R
H1B H 1.6528 0.7702 1.1930 0.082 Uiso 1 1 calc R
H1C H 1.5947 0.7226 1.2077 0.082 Uiso 1 1 calc R
C2 C 1.5530(12) 0.7249(4) 1.1300(4) 0.046(3) Uani 1 1 d .
H2A H 1.4933 0.7235 1.1074 0.068 Uiso 1 1 calc R
H2B H 1.5760 0.6940 1.1383 0.068 Uiso 1 1 calc R
H2C H 1.6370 0.7412 1.1234 0.068 Uiso 1 1 calc R
C3 C 1.4804(10) 0.7493(4) 1.1622(3) 0.033(2) Uani 1 1 d .
H3 H 1.3983 0.7308 1.1691 0.040 Uiso 1 1 calc R
C4 C 1.4291(10) 0.7953(3) 1.1493(3) 0.028(2) Uani 1 1 d .
H4 H 1.5099 0.8153 1.1443 0.034 Uiso 1 1 calc R
C5 C 1.3398(10) 0.7948(3) 1.1132(3) 0.028(2) Uani 1 1 d .
H5A H 1.3863 0.8104 1.0917 0.034 Uiso 1 1 calc R
H5B H 1.3191 0.7634 1.1054 0.034 Uiso 1 1 calc R
C6 C 1.2303(9) 0.8289(3) 1.1616(3) 0.0233(19) Uani 1 1 d .
C7 C 1.1182(9) 0.8526(3) 1.1816(3) 0.026(2) Uani 1 1 d .
C8 C 0.9888(10) 0.8551(3) 1.1651(3) 0.031(2) Uani 1 1 d .
H8 H 0.9709 0.8436 1.1400 0.038 Uiso 1 1 calc R
C9 C 0.8878(10) 0.8752(4) 1.1869(3) 0.037(2) Uani 1 1 d .
H9 H 0.7966 0.8763 1.1777 0.044 Uiso 1 1 calc R
C10 C 0.9195(10) 0.8935(3) 1.2220(3) 0.037(2) Uani 1 1 d .
H10 H 0.8509 0.9079 1.2369 0.044 Uiso 1 1 calc R
C11 C 1.0528(10) 0.8907(3) 1.2356(3) 0.028(2) Uani 1 1 d .
C12 C 1.0882(10) 0.9133(3) 1.2722(3) 0.030(2) Uani 1 1 d .
C13 C 1.0505(10) 0.9638(4) 1.3195(3) 0.035(2) Uani 1 1 d .
H13A H 0.9871 0.9539 1.3400 0.042 Uiso 1 1 calc R
H13B H 1.0576 0.9973 1.3201 0.042 Uiso 1 1 calc R
C14 C 1.1919(10) 0.9418(4) 1.3244(3) 0.032(2) Uani 1 1 d .
H14 H 1.1992 0.9281 1.3507 0.039 Uiso 1 1 calc R
C15 C 1.3132(11) 0.9736(4) 1.3174(3) 0.039(3) Uani 1 1 d .
H15 H 1.3970 0.9542 1.3158 0.047 Uiso 1 1 calc R
C16 C 1.3019(14) 0.9993(4) 1.2790(4) 0.060(4) Uani 1 1 d .
H16A H 1.3820 1.0188 1.2757 0.089 Uiso 1 1 calc R
H16B H 1.2189 1.0178 1.2791 0.089 Uiso 1 1 calc R
H16C H 1.2975 0.9775 1.2577 0.089 Uiso 1 1 calc R
C17 C 1.3319(13) 1.0053(4) 1.3514(4) 0.054(3) Uani 1 1 d .
H17A H 1.4100 1.0253 1.3466 0.080 Uiso 1 1 calc R
H17B H 1.3488 0.9875 1.3747 0.080 Uiso 1 1 calc R
H17C H 1.2491 1.0235 1.3548 0.080 Uiso 1 1 calc R
C18 C 1.5590(13) 0.7347(3) 1.4623(3) 0.041(3) Uani 1 1 d .
H18A H 1.5150 0.7088 1.4748 0.062 Uiso 1 1 calc R
H18B H 1.6504 0.7260 1.4535 0.062 Uiso 1 1 calc R
H18C H 1.5039 0.7444 1.4403 0.062 Uiso 1 1 calc R
C19 C 1.5709(11) 0.7735(3) 1.4909(3) 0.034(2) Uani 1 1 d .
H19 H 1.6267 0.7630 1.5133 0.041 Uiso 1 1 calc R
C20 C 1.6418(11) 0.8147(4) 1.4727(3) 0.041(3) Uani 1 1 d .
H20A H 1.6489 0.8390 1.4918 0.062 Uiso 1 1 calc R
H20B H 1.5881 0.8253 1.4506 0.062 Uiso 1 1 calc R
H20C H 1.7334 0.8060 1.4640 0.062 Uiso 1 1 calc R
C21 C 1.4270(10) 0.7857(3) 1.5053(3) 0.030(2) Uani 1 1 d .
H21 H 1.3830 0.7574 1.5151 0.036 Uiso 1 1 calc R
C22 C 1.4237(11) 0.8214(3) 1.5377(3) 0.033(2) Uani 1 1 d .
H22A H 1.3942 0.8075 1.5622 0.040 Uiso 1 1 calc R
H22B H 1.5153 0.8350 1.5414 0.040 Uiso 1 1 calc R
C23 C 1.2869(10) 0.8427(3) 1.4896(3) 0.027(2) Uani 1 1 d .
C24 C 1.1895(10) 0.8722(3) 1.4694(3) 0.031(2) Uani 1 1 d .
C25 C 1.1613(11) 0.9155(3) 1.4815(3) 0.036(2) Uani 1 1 d .
H25 H 1.2006 0.9268 1.5046 0.043 Uiso 1 1 calc R
C26 C 1.0753(11) 0.9425(3) 1.4599(3) 0.037(2) Uani 1 1 d .
H26 H 1.0573 0.9730 1.4671 0.044 Uiso 1 1 calc R
C27 C 1.0180(11) 0.9244(3) 1.4282(3) 0.036(2) Uani 1 1 d .
H27 H 0.9557 0.9418 1.4134 0.043 Uiso 1 1 calc R
C28 C 1.0495(10) 0.8798(3) 1.4169(3) 0.029(2) Uani 1 1 d .
C29 C 0.9832(9) 0.8600(3) 1.3825(3) 0.026(2) Uani 1 1 d .
C30 C 0.8123(11) 0.8602(3) 1.3383(3) 0.033(2) Uani 1 1 d .
H30A H 0.8154 0.8833 1.3177 0.039 Uiso 1 1 calc R
H30B H 0.7181 0.8481 1.3403 0.039 Uiso 1 1 calc R
C31 C 0.9169(10) 0.8215(3) 1.3306(3) 0.030(2) Uani 1 1 d .
H31 H 0.9561 0.8255 1.3042 0.035 Uiso 1 1 calc R
C32 C 0.8588(11) 0.7730(3) 1.3341(3) 0.033(2) Uani 1 1 d .
H32 H 0.9371 0.7515 1.3317 0.040 Uiso 1 1 calc R
C33 C 0.7945(12) 0.7653(4) 1.3729(3) 0.043(3) Uani 1 1 d .
H33A H 0.7592 0.7343 1.3743 0.064 Uiso 1 1 calc R
H33B H 0.7192 0.7868 1.3766 0.064 Uiso 1 1 calc R
H33C H 0.8631 0.7698 1.3931 0.064 Uiso 1 1 calc R
C34 C 0.7591(12) 0.7635(4) 1.3005(4) 0.048(3) Uani 1 1 d .
H34A H 0.8060 0.7687 1.2760 0.073 Uiso 1 1 calc R
H34B H 0.6801 0.7837 1.3024 0.073 Uiso 1 1 calc R
H34C H 0.7282 0.7319 1.3017 0.073 Uiso 1 1 calc R
C35 C 0.6575(16) 1.0064(5) 1.1910(4) 0.068(4) Uani 1 1 d .
H35A H 0.7174 1.0325 1.1865 0.101 Uiso 1 1 calc R
H35B H 0.7085 0.9828 1.2046 0.101 Uiso 1 1 calc R
H35C H 0.5792 1.0159 1.2067 0.101 Uiso 1 1 calc R
C36 C 0.7376(18) 0.9732(7) 1.1321(5) 0.089(5) Uani 1 1 d .
H36A H 0.7953 0.9997 1.1272 0.133 Uiso 1 1 calc R
H36B H 0.7139 0.9588 1.1075 0.133 Uiso 1 1 calc R
H36C H 0.7873 0.9516 1.1482 0.133 Uiso 1 1 calc R
C37 C 0.6069(14) 0.9880(4) 1.1526(4) 0.048(3) Uani 1 1 d .
H37 H 0.5580 1.0120 1.1377 0.058 Uiso 1 1 calc R
C38 C 0.5147(11) 0.9478(4) 1.1601(3) 0.035(2) Uani 1 1 d .
H38 H 0.5654 0.9243 1.1751 0.042 Uiso 1 1 calc R
C39 C 0.3808(13) 0.9604(4) 1.1813(3) 0.049(3) Uani 1 1 d .
H39A H 0.3706 0.9423 1.2051 0.059 Uiso 1 1 calc R
H39B H 0.3799 0.9930 1.1881 0.059 Uiso 1 1 calc R
C40 C 0.3343(11) 0.9312(4) 1.1224(3) 0.037(2) Uani 1 1 d .
C41 C 0.2489(11) 0.9172(3) 1.0903(3) 0.032(2) Uani 1 1 d .
C42 C 0.1092(10) 0.9260(3) 1.0884(3) 0.033(2) Uani 1 1 d .
H42 H 0.0651 0.9418 1.1088 0.039 Uiso 1 1 calc R
C43 C 0.0362(11) 0.9118(4) 1.0574(4) 0.042(3) Uani 1 1 d .
H43 H -0.0589 0.9180 1.0556 0.051 Uiso 1 1 calc R
C44 C 0.1006(10) 0.8886(3) 1.0291(3) 0.033(2) Uani 1 1 d .
H44 H 0.0508 0.8777 1.0075 0.040 Uiso 1 1 calc R
C45 C 0.2437(9) 0.8808(3) 1.0319(3) 0.030(2) Uani 1 1 d .
C46 C 0.3130(10) 0.8539(3) 1.0017(3) 0.028(2) Uani 1 1 d .
C47 C 0.3035(10) 0.8107(3) 0.9489(3) 0.035(2) Uani 1 1 d .
H47A H 0.2873 0.8263 0.9241 0.042 Uiso 1 1 calc R
H47B H 0.2815 0.7782 0.9459 0.042 Uiso 1 1 calc R
C48 C 0.4524(9) 0.8171(3) 0.9623(3) 0.026(2) Uani 1 1 d .
H48 H 0.5068 0.8312 0.9410 0.031 Uiso 1 1 calc R
C49 C 0.5248(10) 0.7736(3) 0.9763(3) 0.031(2) Uani 1 1 d .
H49 H 0.6140 0.7832 0.9877 0.037 Uiso 1 1 calc R
C50 C 0.4463(11) 0.7483(3) 1.0080(3) 0.035(2) Uani 1 1 d .
H50A H 0.4286 0.7689 1.0295 0.053 Uiso 1 1 calc R
H50B H 0.5009 0.7226 1.0170 0.053 Uiso 1 1 calc R
H50C H 0.3593 0.7372 0.9977 0.053 Uiso 1 1 calc R
C51 C 0.5585(11) 0.7438(3) 0.9415(3) 0.038(3) Uani 1 1 d .
H51A H 0.6087 0.7616 0.9224 0.057 Uiso 1 1 calc R
H51B H 0.4735 0.7325 0.9301 0.057 Uiso 1 1 calc R
H51C H 0.6148 0.7181 0.9498 0.057 Uiso 1 1 calc R
C52 C 0.4485(14) 0.7629(4) 0.8314(5) 0.060(4) Uani 1 1 d .
H52A H 0.3517 0.7570 0.8366 0.090 Uiso 1 1 calc R
H52B H 0.5049 0.7432 0.8476 0.090 Uiso 1 1 calc R
H52C H 0.4681 0.7568 0.8042 0.090 Uiso 1 1 calc R
C53 C 0.3872(13) 0.8459(4) 0.8206(4) 0.055(3) Uani 1 1 d .
H53A H 0.2920 0.8387 0.8269 0.083 Uiso 1 1 calc R
H53B H 0.4003 0.8439 0.7927 0.083 Uiso 1 1 calc R
H53C H 0.4085 0.8767 0.8293 0.083 Uiso 1 1 calc R
C54 C 0.4811(11) 0.8125(4) 0.8404(4) 0.043(3) Uani 1 1 d .
H54 H 0.4669 0.8165 0.8687 0.051 Uiso 1 1 calc R
C55 C 0.6318(10) 0.8211(3) 0.8328(3) 0.032(2) Uani 1 1 d .
H55 H 0.6877 0.7970 0.8455 0.039 Uiso 1 1 calc R
C56 C 0.6714(13) 0.8243(3) 0.7898(4) 0.045(3) Uani 1 1 d .
H56A H 0.7511 0.8048 0.7841 0.054 Uiso 1 1 calc R
H56B H 0.5941 0.8150 0.7732 0.054 Uiso 1 1 calc R
C57 C 0.7058(11) 0.8902(4) 0.8193(3) 0.036(2) Uani 1 1 d .
C58 C 0.7478(10) 0.9382(3) 0.8232(3) 0.031(2) Uani 1 1 d .
C59 C 0.7722(11) 0.9650(4) 0.7908(3) 0.040(3) Uani 1 1 d .
H59 H 0.7641 0.9524 0.7658 0.048 Uiso 1 1 calc R
C60 C 0.8075(11) 1.0090(4) 0.7956(3) 0.039(3) Uani 1 1 d .
H60 H 0.8212 1.0282 0.7740 0.047 Uiso 1 1 calc R
C61 C 0.8234(9) 1.0254(3) 0.8331(3) 0.030(2) Uani 1 1 d .
H61 H 0.8505 1.0559 0.8377 0.036 Uiso 1 1 calc R
C62 C 0.7981(10) 0.9957(3) 0.8638(3) 0.030(2) Uani 1 1 d .
C63 C 0.8207(10) 1.0141(3) 0.9032(3) 0.027(2) Uani 1 1 d .
C64 C 0.8871(13) 1.0691(4) 0.9416(3) 0.043(3) Uani 1 1 d .
H64A H 0.8198 1.0940 0.9436 0.052 Uiso 1 1 calc R
H64B H 0.9773 1.0803 0.9503 0.052 Uiso 1 1 calc R
C65 C 0.8421(11) 1.0285(3) 0.9654(3) 0.034(2) Uani 1 1 d .
H65 H 0.7688 1.0384 0.9836 0.041 Uiso 1 1 calc R
C66 C 0.9519(12) 1.0027(3) 0.9881(4) 0.043(3) Uani 1 1 d .
H66 H 0.9108 0.9741 0.9982 0.051 Uiso 1 1 calc R
C67 C 1.0740(11) 0.9905(4) 0.9625(3) 0.041(3) Uani 1 1 d .
H67A H 1.1418 0.9738 0.9777 0.062 Uiso 1 1 calc R
H67B H 1.1154 1.0182 0.9524 0.062 Uiso 1 1 calc R
H67C H 1.0429 0.9715 0.9411 0.062 Uiso 1 1 calc R
C68 C 0.9964(15) 1.0318(5) 1.0221(4) 0.055(3) Uani 1 1 d .
H68A H 1.0673 1.0158 1.0366 0.083 Uiso 1 1 calc R
H68B H 0.9178 1.0376 1.0388 0.083 Uiso 1 1 calc R
H68C H 1.0329 1.0606 1.0126 0.083 Uiso 1 1 calc R
Cu1 Cu 1.34994(15) 0.83480(5) 1.23385(4) 0.0341(3) Uani 1 1 d .
Cu2 Cu 1.32992(14) 0.85553(5) 1.30276(4) 0.0282(3) Uani 1 1 d .
Cu3 Cu 1.20534(14) 0.79648(4) 1.35251(4) 0.0280(3) Uani 1 1 d .
Cu4 Cu 1.27037(16) 0.79294(5) 1.42245(5) 0.0344(3) Uani 1 1 d .
Cu5 Cu 0.54076(14) 0.90007(5) 1.07545(5) 0.0314(3) Uani 1 1 d .
Cu6 Cu 0.61769(14) 0.88014(4) 1.00903(4) 0.0272(3) Uani 1 1 d .
Cu7 Cu 0.65642(15) 0.94849(4) 0.95555(4) 0.0296(3) Uani 1 1 d .
Cu8 Cu 0.66931(15) 0.89833(5) 0.89788(4) 0.0308(3) Uani 1 1 d .
I1 I 1.55333(6) 0.87899(2) 1.258449(19) 0.03019(14) Uani 1 1 d .
I2 I 1.23818(6) 0.77390(2) 1.279066(19) 0.03099(14) Uani 1 1 d .
I3 I 1.41806(6) 0.848710(19) 1.373514(18) 0.02687(13) Uani 1 1 d .
I4 I 1.19520(7) 0.71987(2) 1.39270(2) 0.03598(16) Uani 1 1 d .
I5 I 0.71455(6) 0.837086(19) 1.074423(19) 0.02873(14) Uani 1 1 d .
I6 I 0.59180(8) 0.96857(2) 1.02729(2) 0.03672(16) Uani 1 1 d .
I7 I 0.80681(6) 0.869510(18) 0.955373(18) 0.02608(13) Uani 1 1 d .
I8 I 0.43552(7) 0.93596(2) 0.91383(2) 0.03455(15) Uani 1 1 d .
N1 N 1.3418(8) 0.8175(3) 1.1778(2) 0.0280(18) Uani 1 1 d .
N2 N 1.1513(7) 0.8690(3) 1.2159(2) 0.0262(17) Uani 1 1 d .
N3 N 1.1904(8) 0.9057(2) 1.2953(2) 0.0269(17) Uani 1 1 d .
N4 N 1.3354(8) 0.8059(2) 1.4764(2) 0.0255(17) Uani 1 1 d .
N5 N 1.1361(8) 0.8538(3) 1.4371(2) 0.0281(18) Uani 1 1 d .
N6 N 1.0258(8) 0.8304(3) 1.3595(2) 0.0266(17) Uani 1 1 d .
N7 N 0.4651(9) 0.9280(3) 1.1233(2) 0.0336(19) Uani 1 1 d .
N8 N 0.3156(8) 0.8946(2) 1.0622(2) 0.0290(19) Uani 1 1 d .
N9 N 0.4399(8) 0.8495(2) 0.9942(2) 0.0246(16) Uani 1 1 d .
N10 N 0.6735(8) 0.8659(3) 0.8475(2) 0.0308(19) Uani 1 1 d .
N11 N 0.7593(8) 0.9525(2) 0.8594(2) 0.0273(18) Uani 1 1 d .
N12 N 0.7802(8) 0.9988(2) 0.9356(2) 0.0289(19) Uani 1 1 d .
O1 O 1.2154(7) 0.8187(2) 1.12384(19) 0.0305(15) Uani 1 1 d .
O2 O 1.0046(7) 0.9482(2) 1.2819(2) 0.0350(16) Uani 1 1 d .
O3 O 1.3255(7) 0.8559(2) 1.5253(2) 0.0342(16) Uani 1 1 d .
O4 O 0.8577(7) 0.8790(2) 1.3750(2) 0.0330(16) Uani 1 1 d .
O5 O 0.2705(8) 0.9498(3) 1.1537(2) 0.0438(19) Uani 1 1 d .
O6 O 0.2234(7) 0.8307(2) 0.9791(2) 0.0330(16) Uani 1 1 d .
O7 O 0.7049(9) 0.8721(2) 0.7840(2) 0.0450(19) Uani 1 1 d .
O8 O 0.8948(7) 1.0522(2) 0.9028(2) 0.0358(17) Uani 1 1 d .
C70 C 1.028(6) 0.8515(17) 0.7425(13) 0.329(13) Uiso 1 1 d D
H70A H 0.9932 0.8668 0.7655 0.493 Uiso 1 1 calc R
H70B H 1.1275 0.8552 0.7411 0.493 Uiso 1 1 calc R
H70C H 1.0054 0.8192 0.7437 0.493 Uiso 1 1 calc R
C71 C 0.962(5) 0.8723(18) 0.7066(13) 0.329(13) Uiso 1 1 d D
H71A H 0.9818 0.9052 0.7059 0.395 Uiso 1 1 calc R
H71B H 0.8620 0.8683 0.7078 0.395 Uiso 1 1 calc R
C73 C 0.963(6) 0.8883(18) 0.6432(13) 0.329(13) Uiso 1 1 d D
H73A H 0.8624 0.8855 0.6411 0.395 Uiso 1 1 calc R
H73B H 0.9835 0.9180 0.6552 0.395 Uiso 1 1 calc R
C72 C 1.018(6) 0.8497(16) 0.6697(13) 0.329(13) Uiso 1 1 d D
H72A H 0.9763 0.8199 0.6643 0.395 Uiso 1 1 calc R
H72B H 1.1193 0.8473 0.6694 0.395 Uiso 1 1 calc R
C75 C 0.911(5) 0.8898(17) 0.5709(12) 0.329(13) Uiso 1 1 d D
H75A H 0.9499 0.8819 0.5458 0.493 Uiso 1 1 calc R
H75B H 0.8756 0.9208 0.5701 0.493 Uiso 1 1 calc R
H75C H 0.8373 0.8688 0.5772 0.493 Uiso 1 1 calc R
C74 C 1.027(5) 0.8866(19) 0.6026(13) 0.329(13) Uiso 1 1 d D
H74A H 1.0780 0.8579 0.5994 0.395 Uiso 1 1 calc R
H74B H 1.0919 0.9120 0.5995 0.395 Uiso 1 1 calc R

loop_
_atom_site_aniso_label
_atom_site_aniso_U_11
_atom_site_aniso_U_22
_atom_site_aniso_U_33
_atom_site_aniso_U_23
_atom_site_aniso_U_13
_atom_site_aniso_U_12
C1 0.041(7) 0.086(9) 0.037(8) -0.006(6) -0.012(5) 0.037(7)
C2 0.047(7) 0.044(6) 0.046(8) 0.002(5) -0.006(5) 0.011(5)
C3 0.019(5) 0.045(6) 0.035(7) 0.004(5) -0.003(4) 0.001(4)
C4 0.028(5) 0.037(5) 0.019(6) 0.001(4) 0.003(4) -0.003(4)
C5 0.025(5) 0.035(5) 0.025(6) 0.000(4) -0.003(4) 0.005(4)
C6 0.026(5) 0.028(4) 0.015(6) 0.005(3) -0.001(4) -0.003(4)
C7 0.026(5) 0.026(4) 0.027(6) 0.003(4) 0.003(4) -0.004(4)
C8 0.033(5) 0.033(5) 0.028(7) 0.003(4) -0.011(4) -0.006(4)
C9 0.023(5) 0.056(6) 0.032(7) -0.001(5) -0.005(4) 0.004(5)
C10 0.024(5) 0.043(6) 0.042(7) 0.006(5) -0.002(5) 0.006(4)
C11 0.025(5) 0.036(5) 0.023(6) 0.008(4) -0.004(4) 0.003(4)
C12 0.030(5) 0.029(5) 0.030(6) -0.004(4) 0.008(4) -0.002(4)
C13 0.030(6) 0.044(6) 0.033(7) -0.003(4) -0.002(4) 0.009(4)
C14 0.023(5) 0.055(6) 0.019(6) -0.008(4) -0.005(4) 0.003(4)
C15 0.027(6) 0.049(6) 0.040(7) -0.025(5) 0.001(5) 0.003(5)
C16 0.055(8) 0.059(8) 0.064(10) -0.004(7) 0.021(7) -0.022(6)
C17 0.040(7) 0.058(7) 0.063(10) -0.032(6) 0.001(6) -0.005(6)
C18 0.052(7) 0.040(6) 0.031(7) -0.006(5) -0.010(5) 0.009(5)
C19 0.038(6) 0.036(5) 0.030(7) 0.000(4) -0.013(5) 0.001(4)
C20 0.034(6) 0.054(6) 0.037(8) 0.007(5) 0.006(5) -0.004(5)
C21 0.029(5) 0.030(5) 0.031(6) 0.005(4) -0.001(4) -0.002(4)
C22 0.038(6) 0.039(5) 0.023(6) 0.004(4) -0.004(4) 0.011(4)
C23 0.033(5) 0.027(5) 0.022(6) 0.001(4) 0.003(4) -0.008(4)
C24 0.028(5) 0.027(4) 0.038(7) 0.010(4) 0.005(4) 0.003(4)
C25 0.038(6) 0.030(5) 0.040(7) -0.005(4) -0.003(5) 0.001(4)
C26 0.041(6) 0.031(5) 0.039(7) -0.008(4) -0.002(5) 0.009(4)
C27 0.039(6) 0.035(5) 0.032(7) -0.005(4) -0.005(5) 0.010(4)
C28 0.025(5) 0.037(5) 0.025(6) 0.002(4) 0.007(4) 0.007(4)
C29 0.014(4) 0.037(5) 0.026(6) 0.008(4) 0.004(4) 0.009(4)
C30 0.035(6) 0.042(6) 0.021(6) -0.002(4) -0.006(4) -0.004(4)
C31 0.030(5) 0.039(5) 0.019(6) 0.002(4) -0.001(4) 0.003(4)
C32 0.033(6) 0.032(5) 0.035(7) -0.005(4) 0.001(4) -0.002(4)
C33 0.042(6) 0.041(6) 0.045(8) 0.008(5) 0.008(5) -0.010(5)
C34 0.034(6) 0.059(7) 0.052(9) -0.001(6) -0.021(5) -0.002(5)
C35 0.064(9) 0.080(10) 0.059(11) -0.016(8) -0.023(7) -0.002(8)
C36 0.076(12) 0.111(14) 0.080(14) -0.011(11) -0.006(10) -0.014(10)
C37 0.061(8) 0.053(7) 0.032(8) -0.006(5) -0.002(6) -0.010(6)
C38 0.043(6) 0.043(6) 0.019(6) -0.007(4) 0.003(4) 0.010(5)
C39 0.064(8) 0.061(7) 0.022(7) 0.001(5) -0.001(5) 0.009(6)
C40 0.043(7) 0.041(6) 0.026(7) 0.008(4) 0.004(5) 0.007(5)
C41 0.036(6) 0.032(5) 0.029(7) 0.005(4) 0.008(4) 0.003(4)
C42 0.031(5) 0.033(5) 0.033(7) 0.007(4) 0.012(4) 0.009(4)
C43 0.029(6) 0.045(6) 0.054(9) 0.006(5) 0.004(5) 0.014(5)
C44 0.020(5) 0.033(5) 0.046(7) -0.003(4) -0.005(4) 0.004(4)
C45 0.019(5) 0.025(4) 0.046(7) 0.008(4) -0.010(4) -0.001(4)
C46 0.037(6) 0.020(4) 0.025(6) -0.003(4) -0.004(4) 0.000(4)
C47 0.031(6) 0.033(5) 0.041(7) -0.002(4) -0.006(5) -0.005(4)
C48 0.023(5) 0.031(5) 0.022(6) -0.003(4) -0.002(4) -0.002(4)
C49 0.023(5) 0.031(5) 0.038(7) 0.002(4) 0.000(4) 0.003(4)
C50 0.030(5) 0.028(5) 0.048(8) 0.002(4) 0.012(5) -0.004(4)
C51 0.038(6) 0.028(5) 0.048(8) -0.007(4) 0.011(5) -0.012(4)
C52 0.049(8) 0.033(6) 0.097(12) -0.009(6) -0.001(7) -0.011(5)
C53 0.043(7) 0.050(7) 0.073(10) 0.009(6) -0.014(6) -0.003(6)
C54 0.036(6) 0.035(6) 0.057(9) -0.002(5) 0.001(5) -0.007(5)
C55 0.032(6) 0.020(4) 0.044(7) -0.002(4) -0.001(4) 0.003(4)
C56 0.059(8) 0.032(5) 0.045(8) -0.016(5) 0.005(6) 0.002(5)
C57 0.035(6) 0.046(6) 0.026(7) 0.003(4) 0.002(4) -0.001(5)
C58 0.036(6) 0.030(5) 0.027(6) 0.006(4) 0.002(4) 0.003(4)
C59 0.037(6) 0.058(7) 0.024(7) 0.002(5) 0.006(4) -0.008(5)
C60 0.030(6) 0.046(6) 0.041(8) 0.021(5) -0.002(5) -0.008(5)
C61 0.021(5) 0.030(5) 0.038(7) 0.005(4) 0.002(4) -0.003(4)
C62 0.020(5) 0.030(5) 0.039(7) 0.005(4) 0.002(4) 0.001(4)
C63 0.026(5) 0.026(4) 0.030(6) 0.005(4) 0.004(4) 0.000(4)
C64 0.052(7) 0.037(6) 0.039(8) -0.003(5) 0.008(5) -0.021(5)
C65 0.039(6) 0.026(5) 0.036(7) 0.000(4) 0.006(5) -0.006(4)
C66 0.049(7) 0.035(5) 0.044(8) 0.000(5) 0.006(6) -0.017(5)
C67 0.037(6) 0.045(6) 0.042(8) 0.000(5) -0.001(5) -0.003(5)
C68 0.068(9) 0.072(8) 0.026(8) -0.001(6) -0.007(6) -0.023(7)
Cu1 0.0253(7) 0.0532(9) 0.0239(9) -0.0018(7) -0.0013(6) -0.0025(6)
Cu2 0.0257(7) 0.0369(7) 0.0220(9) 0.0000(6) -0.0006(6) 0.0015(6)
Cu3 0.0255(7) 0.0325(7) 0.0259(9) -0.0017(5) 0.0015(6) 0.0011(6)
Cu4 0.0414(9) 0.0335(7) 0.0283(9) -0.0013(6) -0.0036(7) -0.0020(6)
Cu5 0.0295(8) 0.0347(7) 0.0300(9) 0.0013(6) 0.0032(6) 0.0039(6)
Cu6 0.0238(7) 0.0294(7) 0.0284(9) -0.0008(6) 0.0002(6) -0.0032(5)
Cu7 0.0327(8) 0.0240(6) 0.0321(9) 0.0014(6) 0.0045(6) -0.0024(5)
Cu8 0.0336(8) 0.0303(7) 0.0285(10) 0.0000(6) -0.0003(6) 0.0023(6)
I1 0.0215(3) 0.0440(3) 0.0251(4) 0.0023(3) -0.0002(2) -0.0041(2)
I2 0.0349(3) 0.0325(3) 0.0256(4) -0.0050(2) 0.0041(3) -0.0033(2)
I3 0.0240(3) 0.0338(3) 0.0228(4) 0.0018(2) -0.0012(2) -0.0040(2)
I4 0.0473(4) 0.0294(3) 0.0312(4) 0.0018(3) 0.0017(3) -0.0078(3)
I5 0.0245(3) 0.0328(3) 0.0289(4) 0.0044(2) -0.0008(2) 0.0033(2)
I6 0.0529(4) 0.0244(3) 0.0329(4) 0.0005(2) 0.0132(3) -0.0013(3)
I7 0.0236(3) 0.0259(3) 0.0287(4) 0.0022(2) 0.0001(2) 0.0013(2)
I8 0.0295(3) 0.0371(3) 0.0370(4) 0.0059(3) -0.0017(3) 0.0076(3)
N1 0.022(4) 0.050(5) 0.012(5) 0.003(3) 0.002(3) 0.003(3)
N2 0.016(4) 0.036(4) 0.026(5) 0.005(3) -0.001(3) 0.001(3)
N3 0.023(4) 0.028(4) 0.029(5) 0.000(3) -0.001(3) 0.002(3)
N4 0.027(4) 0.026(4) 0.023(5) 0.006(3) -0.003(3) 0.001(3)
N5 0.025(4) 0.036(4) 0.023(5) -0.001(3) 0.004(3) -0.001(3)
N6 0.020(4) 0.032(4) 0.028(5) -0.004(3) 0.002(3) 0.001(3)
N7 0.036(5) 0.046(5) 0.019(5) 0.002(4) 0.005(4) 0.009(4)
N8 0.024(4) 0.023(4) 0.040(6) 0.006(3) -0.005(4) 0.000(3)
N9 0.019(4) 0.029(4) 0.026(5) -0.002(3) -0.002(3) -0.003(3)
N10 0.035(5) 0.030(4) 0.027(5) 0.002(3) 0.005(4) 0.001(3)
N11 0.027(4) 0.029(4) 0.026(5) 0.004(3) 0.000(3) 0.000(3)
N12 0.032(5) 0.018(3) 0.036(6) 0.000(3) 0.003(4) -0.002(3)
O1 0.033(4) 0.042(4) 0.017(4) 0.000(3) -0.003(3) 0.001(3)
O2 0.026(4) 0.048(4) 0.031(5) -0.002(3) 0.002(3) 0.008(3)
O3 0.039(4) 0.036(4) 0.027(4) -0.005(3) -0.009(3) 0.002(3)
O4 0.024(3) 0.044(4) 0.030(4) -0.004(3) -0.004(3) 0.008(3)
O5 0.043(5) 0.058(5) 0.031(5) 0.000(3) 0.006(3) 0.009(4)
O6 0.025(4) 0.036(3) 0.038(5) -0.005(3) -0.002(3) -0.008(3)
O7 0.058(5) 0.044(4) 0.033(5) -0.003(3) 0.002(4) 0.005(4)
O8 0.038(4) 0.029(3) 0.040(5) 0.004(3) 0.012(3) -0.010(3)

loop_
_atom_type_symbol
_atom_type_description
_atom_type_scat_dispersion_real
_atom_type_scat_dispersion_imag
_atom_type_scat_source
C C 0.0181 0.0091 'International Tables Vol C Tables 4.2.6.8 and 6.1.1.4'
H H 0.0000 0.0000 'International Tables Vol C Tables 4.2.6.8 and 6.1.1.4'
Cu Cu -1.9646 0.5888 'International Tables Vol C Tables 4.2.6.8 and 6.1.1.4'
I I -0.3257 6.8362 'International Tables Vol C Tables 4.2.6.8 and 6.1.1.4'
N N 0.0311 0.0180 'International Tables Vol C Tables 4.2.6.8 and 6.1.1.4'
O O 0.0492 0.0322 'International Tables Vol C Tables 4.2.6.8 and 6.1.1.4'

loop_
_geom_angle_atom_site_label_1
_geom_angle_atom_site_label_2
_geom_angle_atom_site_label_3
_geom_angle
C3 C1 H1A 109.5
C3 C1 H1B 109.5
H1A C1 H1B 109.5
C3 C1 H1C 109.5
H1A C1 H1C 109.5
H1B C1 H1C 109.5
C3 C2 H2A 109.5
C3 C2 H2B 109.5
H2A C2 H2B 109.5
C3 C2 H2C 109.5
H2A C2 H2C 109.5
H2B C2 H2C 109.5
C2 C3 C4 111.3(9)
C2 C3 C1 112.3(9)
C4 C3 C1 111.5(9)
C2 C3 H3 107.2
C4 C3 H3 107.2
C1 C3 H3 107.2
N1 C4 C3 113.1(8)
N1 C4 C5 103.1(8)
C3 C4 C5 115.1(8)
N1 C4 H4 108.4
C3 C4 H4 108.4
C5 C4 H4 108.4
O1 C5 C4 105.4(8)
O1 C5 H5A 110.7
C4 C5 H5A 110.7
O1 C5 H5B 110.7
C4 C5 H5B 110.7
H5A C5 H5B 108.8
N1 C6 O1 117.4(8)
N1 C6 C7 123.7(9)
O1 C6 C7 118.9(8)
N2 C7 C8 124.9(9)
N2 C7 C6 114.5(8)
C8 C7 C6 120.5(9)
C9 C8 C7 116.6(10)
C9 C8 H8 121.7
C7 C8 H8 121.7
C10 C9 C8 119.9(9)
C10 C9 H9 120.1
C8 C9 H9 120.1
C9 C10 C11 119.5(10)
C9 C10 H10 120.3
C11 C10 H10 120.3
N2 C11 C10 121.9(10)
N2 C11 C12 119.0(8)
C10 C11 C12 119.1(9)
N3 C12 O2 116.1(9)
N3 C12 C11 129.3(9)
O2 C12 C11 114.5(9)
O2 C13 C14 104.1(8)
O2 C13 H13A 110.9
C14 C13 H13A 110.9
O2 C13 H13B 110.9
C14 C13 H13B 110.9
H13A C13 H13B 109.0
N3 C14 C15 110.0(8)
N3 C14 C13 102.8(8)
C15 C14 C13 114.8(9)
N3 C14 H14 109.7
C15 C14 H14 109.7
C13 C14 H14 109.7
C17 C15 C14 110.3(9)
C17 C15 C16 112.3(10)
C14 C15 C16 112.6(9)
C17 C15 H15 107.1
C14 C15 H15 107.1
C16 C15 H15 107.1
C15 C16 H16A 109.5
C15 C16 H16B 109.5
H16A C16 H16B 109.5
C15 C16 H16C 109.5
H16A C16 H16C 109.5
H16B C16 H16C 109.5
C15 C17 H17A 109.5
C15 C17 H17B 109.5
H17A C17 H17B 109.5
C15 C17 H17C 109.5
H17A C17 H17C 109.5
H17B C17 H17C 109.5
C19 C18 H18A 109.5
C19 C18 H18B 109.5
H18A C18 H18B 109.5
C19 C18 H18C 109.5
H18A C18 H18C 109.5
H18B C18 H18C 109.5
C18 C19 C20 111.2(10)
C18 C19 C21 108.6(9)
C20 C19 C21 111.2(8)
C18 C19 H19 108.6
C20 C19 H19 108.6
C21 C19 H19 108.6
C19 C20 H20A 109.5
C19 C20 H20B 109.5
H20A C20 H20B 109.5
C19 C20 H20C 109.5
H20A C20 H20C 109.5
H20B C20 H20C 109.5
N4 C21 C19 115.6(8)
N4 C21 C22 102.0(7)
C19 C21 C22 114.7(8)
N4 C21 H21 108.1
C19 C21 H21 108.1
C22 C21 H21 108.1
O3 C22 C21 105.9(8)
O3 C22 H22A 110.6
C21 C22 H22A 110.6
O3 C22 H22B 110.6
C21 C22 H22B 110.6
H22A C22 H22B 108.7
N4 C23 O3 118.2(9)
N4 C23 C24 125.1(9)
O3 C23 C24 116.7(8)
N5 C24 C25 123.4(9)
N5 C24 C23 114.1(8)
C25 C24 C23 122.4(10)
C24 C25 C26 119.6(10)
C24 C25 H25 120.2
C26 C25 H25 120.2
C27 C26 C25 117.9(9)
C27 C26 H26 121.1
C25 C26 H26 121.1
C26 C27 C28 120.6(10)
C26 C27 H27 119.7
C28 C27 H27 119.7
N5 C28 C27 121.7(10)
N5 C28 C29 118.4(8)
C27 C28 C29 119.9(9)
N6 C29 O4 117.4(9)
N6 C29 C28 130.0(8)
O4 C29 C28 112.6(8)
O4 C30 C31 103.2(8)
O4 C30 H30A 111.1
C31 C30 H30A 111.1
O4 C30 H30B 111.1
C31 C30 H30B 111.1
H30A C30 H30B 109.1
N6 C31 C32 111.8(8)
N6 C31 C30 103.1(7)
C32 C31 C30 115.1(8)
N6 C31 H31 108.9
C32 C31 H31 108.9
C30 C31 H31 108.9
C33 C32 C31 111.5(8)
C33 C32 C34 112.7(10)
C31 C32 C34 109.9(9)
C33 C32 H32 107.5
C31 C32 H32 107.5
C34 C32 H32 107.5
C32 C33 H33A 109.5
C32 C33 H33B 109.5
H33A C33 H33B 109.5
C32 C33 H33C 109.5
H33A C33 H33C 109.5
H33B C33 H33C 109.5
C32 C34 H34A 109.5
C32 C34 H34B 109.5
H34A C34 H34B 109.5
C32 C34 H34C 109.5
H34A C34 H34C 109.5
H34B C34 H34C 109.5
C37 C35 H35A 109.5
C37 C35 H35B 109.5
H35A C35 H35B 109.5
C37 C35 H35C 109.5
H35A C35 H35C 109.5
H35B C35 H35C 109.5
C37 C36 H36A 109.5
C37 C36 H36B 109.5
H36A C36 H36B 109.5
C37 C36 H36C 109.5
H36A C36 H36C 109.5
H36B C36 H36C 109.5
C38 C37 C35 108.9(11)
C38 C37 C36 110.8(11)
C35 C37 C36 103.9(12)
C38 C37 H37 111.0
C35 C37 H37 111.0
C36 C37 H37 111.0
N7 C38 C37 110.8(9)
N7 C38 C39 103.2(9)
C37 C38 C39 113.5(9)
N7 C38 H38 109.7
C37 C38 H38 109.7
C39 C38 H38 109.7
O5 C39 C38 105.0(9)
O5 C39 H39A 110.7
C38 C39 H39A 110.7
O5 C39 H39B 110.7
C38 C39 H39B 110.7
H39A C39 H39B 108.8
N7 C40 O5 117.6(10)
N7 C40 C41 124.8(10)
O5 C40 C41 117.6(9)
N8 C41 C42 122.1(10)
N8 C41 C40 114.7(9)
C42 C41 C40 123.2(10)
C43 C42 C41 119.7(10)
C43 C42 H42 120.2
C41 C42 H42 120.2
C44 C43 C42 119.2(10)
C44 C43 H43 120.4
C42 C43 H43 120.4
C43 C44 C45 119.3(11)
C43 C44 H44 120.4
C45 C44 H44 120.4
N8 C45 C44 121.8(10)
N8 C45 C46 118.9(8)
C44 C45 C46 119.2(9)
N9 C46 O6 117.3(8)
N9 C46 C45 130.1(9)
O6 C46 C45 112.6(8)
O6 C47 C48 104.2(8)
O6 C47 H47A 110.9
C48 C47 H47A 110.9
O6 C47 H47B 110.9
C48 C47 H47B 110.9
H47A C47 H47B 108.9
N9 C48 C47 103.2(7)
N9 C48 C49 110.0(8)
C47 C48 C49 115.2(8)
N9 C48 H48 109.4
C47 C48 H48 109.4
C49 C48 H48 109.4
C51 C49 C50 113.2(8)
C51 C49 C48 109.1(9)
C50 C49 C48 113.6(8)
C51 C49 H49 106.8
C50 C49 H49 106.8
C48 C49 H49 106.8
C49 C50 H50A 109.5
C49 C50 H50B 109.5
H50A C50 H50B 109.5
C49 C50 H50C 109.5
H50A C50 H50C 109.5
H50B C50 H50C 109.5
C49 C51 H51A 109.5
C49 C51 H51B 109.5
H51A C51 H51B 109.5
C49 C51 H51C 109.5
H51A C51 H51C 109.5
H51B C51 H51C 109.5
C54 C52 H52A 109.5
C54 C52 H52B 109.5
H52A C52 H52B 109.5
C54 C52 H52C 109.5
H52A C52 H52C 109.5
H52B C52 H52C 109.5
C54 C53 H53A 109.5
C54 C53 H53B 109.5
H53A C53 H53B 109.5
C54 C53 H53C 109.5
H53A C53 H53C 109.5
H53B C53 H53C 109.5
C53 C54 C55 113.6(10)
C53 C54 C52 113.7(11)
C55 C54 C52 109.1(10)
C53 C54 H54 106.7
C55 C54 H54 106.7
C52 C54 H54 106.7
N10 C55 C54 111.0(8)
N10 C55 C56 102.2(8)
C54 C55 C56 115.0(10)
N10 C55 H55 109.5
C54 C55 H55 109.5
C56 C55 H55 109.5
O7 C56 C55 104.4(8)
O7 C56 H56A 110.9
C55 C56 H56A 110.9
O7 C56 H56B 110.9
C55 C56 H56B 110.9
H56A C56 H56B 108.9
N10 C57 O7 119.0(10)
N10 C57 C58 123.2(10)
O7 C57 C58 117.8(9)
N11 C58 C59 124.7(9)
N11 C58 C57 114.3(9)
C59 C58 C57 121.1(10)
C60 C59 C58 119.2(11)
C60 C59 H59 120.4
C58 C59 H59 120.4
C59 C60 C61 118.3(10)
C59 C60 H60 120.8
C61 C60 H60 120.8
C60 C61 C62 118.1(9)
C60 C61 H61 121.0
C62 C61 H61 121.0
N11 C62 C61 123.9(10)
N11 C62 C63 119.9(9)
C61 C62 C63 116.3(8)
N12 C63 O8 118.4(9)
N12 C63 C62 129.4(9)
O8 C63 C62 112.2(8)
O8 C64 C65 104.6(8)
O8 C64 H64A 110.8
C65 C64 H64A 110.8
O8 C64 H64B 110.8
C65 C64 H64B 110.8
H64A C64 H64B 108.9
N12 C65 C64 101.8(8)
N12 C65 C66 110.6(8)
C64 C65 C66 117.8(9)
N12 C65 H65 108.7
C64 C65 H65 108.7
C66 C65 H65 108.7
C68 C66 C67 111.1(10)
C68 C66 C65 108.7(10)
C67 C66 C65 111.3(10)
C68 C66 H66 108.5
C67 C66 H66 108.5
C65 C66 H66 108.5
C66 C67 H67A 109.5
C66 C67 H67B 109.5
H67A C67 H67B 109.5
C66 C67 H67C 109.5
H67A C67 H67C 109.5
H67B C67 H67C 109.5
C66 C68 H68A 109.5
C66 C68 H68B 109.5
H68A C68 H68B 109.5
C66 C68 H68C 109.5
H68A C68 H68C 109.5
H68B C68 H68C 109.5
N1 Cu1 N2 79.3(3)
N1 Cu1 Cu2 173.2(2)
N2 Cu1 Cu2 95.0(2)
N1 Cu1 I1 119.3(2)
N2 Cu1 I1 122.4(2)
Cu2 Cu1 I1 66.93(5)
N1 Cu1 I2 112.9(2)
N2 Cu1 I2 96.4(2)
Cu2 Cu1 I2 63.77(5)
I1 Cu1 I2 118.58(6)
N3 Cu2 Cu1 96.3(2)
N3 Cu2 I3 113.4(2)
Cu1 Cu2 I3 149.73(7)
N3 Cu2 I2 112.9(2)
Cu1 Cu2 I2 60.75(5)
I3 Cu2 I2 109.14(5)
N3 Cu2 Cu3 104.2(2)
Cu1 Cu2 Cu3 119.17(7)
I3 Cu2 Cu3 60.28(5)
I2 Cu2 Cu3 58.48(4)
N3 Cu2 I1 106.2(2)
Cu1 Cu2 I1 57.37(5)
I3 Cu2 I1 106.43(5)
I2 Cu2 I1 108.46(5)
Cu3 Cu2 I1 149.66(6)
N6 Cu3 Cu4 97.1(2)
N6 Cu3 I2 110.0(2)
Cu4 Cu3 I2 152.54(7)
N6 Cu3 I4 108.8(2)
Cu4 Cu3 I4 57.75(5)
I2 Cu3 I4 107.21(5)
N6 Cu3 I3 110.7(2)
Cu4 Cu3 I3 64.27(5)
I2 Cu3 I3 108.10(5)
I4 Cu3 I3 111.93(5)
N6 Cu3 Cu2 98.4(2)
Cu4 Cu3 Cu2 121.58(7)
I2 Cu3 Cu2 59.98(4)
I4 Cu3 Cu2 152.69(7)
I3 Cu3 Cu2 57.52(4)
N4 Cu4 N5 79.9(3)
N4 Cu4 I4 129.8(2)
N5 Cu4 I4 127.0(2)
N4 Cu4 Cu3 166.1(2)
N5 Cu4 Cu3 92.2(2)
I4 Cu4 Cu3 64.03(5)
N4 Cu4 I3 107.0(2)
N5 Cu4 I3 88.3(2)
I4 Cu4 I3 114.29(6)
Cu3 Cu4 I3 60.94(5)
N7 Cu5 N8 80.7(3)
N7 Cu5 Cu6 167.9(3)
N8 Cu5 Cu6 95.1(2)
N7 Cu5 I5 124.5(3)
N8 Cu5 I5 127.1(2)
Cu6 Cu5 I5 67.04(5)
N7 Cu5 I6 106.2(3)
N8 Cu5 I6 96.2(2)
Cu6 Cu5 I6 62.80(5)
I5 Cu5 I6 115.04(6)
N9 Cu6 Cu5 94.7(2)
N9 Cu6 I7 111.6(2)
Cu5 Cu6 I7 152.86(7)
N9 Cu6 I6 114.2(2)
Cu5 Cu6 I6 61.74(5)
I7 Cu6 I6 110.26(5)
N9 Cu6 Cu7 105.7(2)
Cu5 Cu6 Cu7 119.33(7)
I7 Cu6 Cu7 61.16(4)
I6 Cu6 Cu7 57.72(4)
N9 Cu6 I5 107.3(2)
Cu5 Cu6 I5 56.85(5)
I7 Cu6 I5 106.53(5)
I6 Cu6 I5 106.43(5)
Cu7 Cu6 I5 146.91(6)
N12 Cu7 Cu8 97.4(2)
N12 Cu7 I8 113.8(2)
Cu8 Cu7 I8 60.98(5)
N12 Cu7 I6 107.4(2)
Cu8 Cu7 I6 154.71(7)
I8 Cu7 I6 110.84(6)
N12 Cu7 I7 107.4(2)
Cu8 Cu7 I7 57.96(5)
I8 Cu7 I7 108.58(5)
I6 Cu7 I7 108.65(5)
N12 Cu7 Cu6 147.2(3)
Cu8 Cu7 Cu6 96.54(6)
I8 Cu7 Cu6 98.93(5)
I6 Cu7 Cu6 59.78(5)
I7 Cu7 Cu6 57.22(4)
N10 Cu8 N11 79.1(3)
N10 Cu8 Cu7 172.0(2)
N11 Cu8 Cu7 94.3(2)
N10 Cu8 I7 121.1(2)
N11 Cu8 I7 119.5(2)
Cu7 Cu8 I7 66.16(5)
N10 Cu8 I8 114.2(2)
N11 Cu8 I8 99.6(2)
Cu7 Cu8 I8 62.04(5)
I7 Cu8 I8 115.99(6)
Cu1 I1 Cu2 55.69(5)
Cu1 I2 Cu3 116.97(5)
Cu1 I2 Cu2 55.48(5)
Cu3 I2 Cu2 61.54(4)
Cu2 I3 Cu3 62.21(5)
Cu2 I3 Cu4 116.80(5)
Cu3 I3 Cu4 54.78(4)
Cu4 I4 Cu3 58.22(5)
Cu5 I5 Cu6 56.12(5)
Cu7 I6 Cu5 117.82(5)
Cu7 I6 Cu6 62.49(4)
Cu5 I6 Cu6 55.46(5)
Cu8 I7 Cu6 98.25(5)
Cu8 I7 Cu7 55.89(5)
Cu6 I7 Cu7 61.63(4)
Cu8 I8 Cu7 56.97(5)
C6 N1 C4 108.6(8)
C6 N1 Cu1 113.2(7)
C4 N1 Cu1 138.2(6)
C7 N2 C11 117.1(8)
C7 N2 Cu1 107.0(6)
C11 N2 Cu1 133.2(7)
C12 N3 C14 107.9(7)
C12 N3 Cu2 136.1(7)
C14 N3 Cu2 115.8(6)
C23 N4 C21 109.1(8)
C23 N4 Cu4 112.4(7)
C21 N4 Cu4 138.5(6)
C28 N5 C24 116.7(8)
C28 N5 Cu4 134.0(7)
C24 N5 Cu4 106.3(6)
C29 N6 C31 108.3(8)
C29 N6 Cu3 134.8(7)
C31 N6 Cu3 116.8(6)
C40 N7 C38 108.5(9)
C40 N7 Cu5 112.3(8)
C38 N7 Cu5 139.2(7)
C45 N8 C41 117.9(9)
C45 N8 Cu5 134.5(7)
C41 N8 Cu5 106.8(7)
C46 N9 C48 107.5(7)
C46 N9 Cu6 137.6(7)
C48 N9 Cu6 114.3(6)
C57 N10 C55 108.3(9)
C57 N10 Cu8 114.6(7)
C55 N10 Cu8 136.6(7)
C58 N11 C62 115.8(8)
C58 N11 Cu8 107.6(6)
C62 N11 Cu8 135.5(7)
C63 N12 C65 106.2(8)
C63 N12 Cu7 137.9(7)
C65 N12 Cu7 115.9(6)
C6 O1 C5 105.3(7)
C12 O2 C13 106.1(8)
C23 O3 C22 104.6(7)
C29 O4 C30 106.4(7)
C40 O5 C39 105.6(9)
C46 O6 C47 106.0(7)
C57 O7 C56 105.0(8)
C63 O8 C64 104.6(7)
C71 C70 H70A 109.5
C71 C70 H70B 109.5
H70A C70 H70B 109.5
C71 C70 H70C 109.5
H70A C70 H70C 109.5
H70B C70 H70C 109.5
C70 C71 C72 111(4)
C70 C71 H71A 109.5
C72 C71 H71A 109.5
C70 C71 H71B 109.5
C72 C71 H71B 109.5
H71A C71 H71B 108.1
C74 C73 C72 112(4)
C74 C73 H73A 109.2
C72 C73 H73A 109.2
C74 C73 H73B 109.2
C72 C73 H73B 109.2
H73A C73 H73B 107.9
C71 C72 C73 93(3)
C71 C72 H72A 113.1
C73 C72 H72A 113.1
C71 C72 H72B 113.1
C73 C72 H72B 113.1
H72A C72 H72B 110.5
C74 C75 H75A 109.5
C74 C75 H75B 109.5
H75A C75 H75B 109.5
C74 C75 H75C 109.5
H75A C75 H75C 109.5
H75B C75 H75C 109.5
C73 C74 C75 110(4)
C73 C74 H74A 109.6
C75 C74 H74A 109.6
C73 C74 H74B 109.6
C75 C74 H74B 109.6
H74A C74 H74B 108.1

loop_
_geom_bond_atom_site_label_1
_geom_bond_atom_site_label_2
_geom_bond_distance
C1 C3 1.550(15)
C1 H1A 0.9800
C1 H1B 0.9800
C1 H1C 0.9800
C2 C3 1.510(15)
C2 H2A 0.9800
C2 H2B 0.9800
C2 H2C 0.9800
C3 C4 1.518(14)
C3 H3 1.0000
C4 N1 1.462(12)
C4 C5 1.527(13)
C4 H4 1.0000
C5 O1 1.454(11)
C5 H5A 0.9900
C5 H5B 0.9900
C6 N1 1.274(12)
C6 O1 1.354(11)
C6 C7 1.474(13)
C7 N2 1.328(13)
C7 C8 1.393(14)
C8 C9 1.380(15)
C8 H8 0.9500
C9 C10 1.368(15)
C9 H9 0.9500
C10 C11 1.389(14)
C10 H10 0.9500
C11 N2 1.345(12)
C11 C12 1.479(14)
C12 N3 1.302(13)
C12 O2 1.357(11)
C13 O2 1.456(13)
C13 C14 1.538(14)
C13 H13A 0.9900
C13 H13B 0.9900
C14 N3 1.468(12)
C14 C15 1.534(15)
C14 H14 1.0000
C15 C17 1.519(14)
C15 C16 1.539(18)
C15 H15 1.0000
C16 H16A 0.9800
C16 H16B 0.9800
C16 H16C 0.9800
C17 H17A 0.9800
C17 H17B 0.9800
C17 H17C 0.9800
C18 C19 1.519(14)
C18 H18A 0.9800
C18 H18B 0.9800
C18 H18C 0.9800
C19 C20 1.536(15)
C19 C21 1.537(15)
C19 H19 1.0000
C20 H20A 0.9800
C20 H20B 0.9800
C20 H20C 0.9800
C21 N4 1.472(12)
C21 C22 1.545(14)
C21 H21 1.0000
C22 O3 1.465(11)
C22 H22A 0.9900
C22 H22B 0.9900
C23 N4 1.272(12)
C23 O3 1.353(12)
C23 C24 1.469(14)
C24 N5 1.352(13)
C24 C25 1.372(14)
C25 C26 1.382(15)
C25 H25 0.9500
C26 C27 1.347(15)
C26 H26 0.9500
C27 C28 1.408(13)
C27 H27 0.9500
C28 N5 1.343(12)
C28 C29 1.480(14)
C29 N6 1.256(12)
C29 O4 1.375(11)
C30 O4 1.461(12)
C30 C31 1.556(14)
C30 H30A 0.9900
C30 H30B 0.9900
C31 N6 1.488(13)
C31 C32 1.545(14)
C31 H31 1.0000
C32 C33 1.504(15)
C32 C34 1.549(15)
C32 H32 1.0000
C33 H33A 0.9800
C33 H33B 0.9800
C33 H33C 0.9800
C34 H34A 0.9800
C34 H34B 0.9800
C34 H34C 0.9800
C35 C37 1.524(17)
C35 H35A 0.9800
C35 H35B 0.9800
C35 H35C 0.9800
C36 C37 1.53(2)
C36 H36A 0.9800
C36 H36B 0.9800
C36 H36C 0.9800
C37 C38 1.512(17)
C37 H37 1.0000
C38 N7 1.489(13)
C38 C39 1.548(16)
C38 H38 1.0000
C39 O5 1.477(15)
C39 H39A 0.9900
C39 H39B 0.9900
C40 N7 1.284(14)
C40 O5 1.371(13)
C40 C41 1.453(16)
C41 N8 1.351(13)
C41 C42 1.393(15)
C42 C43 1.360(16)
C42 H42 0.9500
C43 C44 1.355(15)
C43 H43 0.9500
C44 C45 1.422(13)
C44 H44 0.9500
C45 N8 1.330(13)
C45 C46 1.482(14)
C46 N9 1.276(13)
C46 O6 1.362(11)
C47 O6 1.436(13)
C47 C48 1.541(13)
C47 H47A 0.9900
C47 H47B 0.9900
C48 N9 1.469(12)
C48 C49 1.546(13)
C48 H48 1.0000
C49 C51 1.532(14)
C49 C50 1.538(14)
C49 H49 1.0000
C50 H50A 0.9800
C50 H50B 0.9800
C50 H50C 0.9800
C51 H51A 0.9800
C51 H51B 0.9800
C51 H51C 0.9800
C52 C54 1.530(15)
C52 H52A 0.9800
C52 H52B 0.9800
C52 H52C 0.9800
C53 C54 1.514(16)
C53 H53A 0.9800
C53 H53B 0.9800
C53 H53C 0.9800
C54 C55 1.520(15)
C54 H54 1.0000
C55 N10 1.475(12)
C55 C56 1.546(16)
C55 H55 1.0000
C56 O7 1.463(13)
C56 H56A 0.9900
C56 H56B 0.9900
C57 N10 1.253(13)
C57 O7 1.341(13)
C57 C58 1.482(14)
C58 N11 1.332(13)
C58 C59 1.394(14)
C59 C60 1.355(15)
C59 H59 0.9500
C60 C61 1.402(15)
C60 H60 0.9500
C61 C62 1.405(13)
C61 H61 0.9500
C62 N11 1.338(12)
C62 C63 1.491(14)
C63 N12 1.277(12)
C63 O8 1.337(11)
C64 O8 1.439(13)
C64 C65 1.520(14)
C64 H64A 0.9900
C64 H64B 0.9900
C65 N12 1.484(13)
C65 C66 1.536(16)
C65 H65 1.0000
C66 C68 1.521(16)
C66 C67 1.533(16)
C66 H66 1.0000
C67 H67A 0.9800
C67 H67B 0.9800
C67 H67C 0.9800
C68 H68A 0.9800
C68 H68B 0.9800
C68 H68C 0.9800
Cu1 N1 2.018(8)
Cu1 N2 2.277(7)
Cu1 Cu2 2.480(2)
Cu1 I1 2.5287(16)
Cu1 I2 2.6263(17)
Cu2 N3 2.031(7)
Cu2 I3 2.6141(15)
Cu2 I2 2.7001(15)
Cu2 Cu3 2.742(2)
Cu2 I1 2.7625(15)
Cu3 N6 2.037(8)
Cu3 Cu4 2.515(2)
Cu3 I2 2.6581(16)
Cu3 I4 2.6600(15)
Cu3 I3 2.6912(15)
Cu4 N4 2.017(8)
Cu4 N5 2.283(8)
Cu4 I4 2.5025(15)
Cu4 I3 2.7735(17)
Cu5 N7 1.998(8)
Cu5 N8 2.256(8)
Cu5 Cu6 2.499(2)
Cu5 I5 2.5201(15)
Cu5 I6 2.6722(16)
Cu6 N9 2.027(8)
Cu6 I7 2.6462(15)
Cu6 I6 2.6982(14)
Cu6 Cu7 2.769(2)
Cu6 I5 2.7716(16)
Cu7 N12 2.038(8)
Cu7 Cu8 2.496(2)
Cu7 I8 2.6292(16)
Cu7 I6 2.6399(16)
Cu7 I7 2.7571(15)
Cu8 N10 1.997(9)
Cu8 N11 2.264(8)
Cu8 I7 2.5551(16)
Cu8 I8 2.6029(16)
C70 C71 1.531(19)
C70 H70A 0.9800
C70 H70B 0.9800
C70 H70C 0.9800
C71 C72 1.55(2)
C71 H71A 0.9900
C71 H71B 0.9900
C73 C74 1.545(19)
C73 C72 1.56(2)
C73 H73A 0.9900
C73 H73B 0.9900
C72 H72A 0.9900
C72 H72B 0.9900
C75 C74 1.58(2)
C75 H75A 0.9800
C75 H75B 0.9800
C75 H75C 0.9800
C74 H74A 0.9900
C74 H74B 0.9900
